data_9007650
loop_
_publ_author_name
'King, Jr, H. E.'
'Prewitt, C. T.'

_publ_section_title
;
 High-pressure and high-temperature polymorphism of iron sulfides (FeS)
 Sample: T = 294 K, P = 0.0001 GPa
;
_journal_issue 7
_journal_name_full 'Acta Crystallographica, Section B'
_journal_page_first 1877
_journal_page_last 1887
_journal_paper_doi 10.1107/S0567740882007523
_journal_volume 38
_journal_year 1982
_chemical_formula_sum 'Fe S'
_chemical_name_mineral Troilite
_space_group_IT_number 190
_symmetry_space_group_name_Hall 'P -6c -2c'
_symmetry_space_group_name_H-M 'P -6 2 c'
_cell_angle_alpha 90
_cell_angle_beta 90
_cell_angle_gamma 120
_cell_length_a 5.963
_cell_length_b 5.963
_cell_length_c 11.754
_cell_formula_units_Z 12
_cell_volume 361.948
_database_code_amcsd 0009769
_diffrn_ambient_pressure 100
_diffrn_ambient_temperature 294
_exptl_crystal_density_diffrn 4.840
_cod_database_code 9007650

loop_
_space_group_symop_operation_xyz
x,y,z
-x,-x+y,1/2+z
-x+y,-x,1/2-z
y,x,-z
-y,x-y,z
x-y,-y,1/2+z
x,y,1/2-z
-x,-x+y,-z
-x+y,-x,z
y,x,1/2+z
-y,x-y,1/2-z
x-y,-y,-z

loop_
_atom_site_aniso_label
_atom_site_aniso_U_11
_atom_site_aniso_U_22
_atom_site_aniso_U_33
_atom_site_aniso_U_12
_atom_site_aniso_U_13
_atom_site_aniso_U_23
Fe 0.01729 0.01501 0.00602 0.00865 -0.00031 -0.00062
S1 0.01081 0.01081 0.00770 0.00540 0.00000 0.00000
S2 0.01202 0.01202 0.00560 0.00601 0.00000 0.00000
S3 0.01135 0.01067 0.00770 0.00527 0.00000 0.00000

loop_
_atom_site_label
_atom_site_fract_x
_atom_site_fract_y
_atom_site_fract_z
_atom_site_U_iso_or_equiv
Fe 0.37870 0.05530 0.12300 0.01251
S1 0.00000 0.00000 0.00000 0.00975
S2 0.33333 0.66667 0.02080 0.00988
S3 0.66480 -0.00410 0.25000 0.01001

loop_
_cod_related_entry_id
_cod_related_entry_database
_cod_related_entry_code
1 AMCSD 0009769
